data_4063498
loop_
_publ_author_name
'Kosturko, George W.'
'Harrison, Daniel P.'
'Sabat, Michal'
'Myers, William H.'
'Harman, W. Dean'

_publ_section_title
;
 Selectfluor-Mediated Dialkoxylation of Tungsten \h2-Pyridinium Complexes
;
_journal_issue 2
_journal_name_full Organometallics
_journal_page_first 387
_journal_page_last 389
_journal_paper_doi 10.1021/om801068u
_journal_volume 28
_journal_year 2009
_chemical_formula_sum 'C22 H33 B F3 N8 O7 P S W'
_chemical_formula_weight 836.25
_chemical_name_systematic
; 
 ? 
;
_space_group_IT_number 14
_symmetry_cell_setting monoclinic
_symmetry_space_group_name_Hall '-P 2yn'
_symmetry_space_group_name_H-M 'P 1 21/n 1'
_atom_sites_solution_hydrogens geom
_atom_sites_solution_primary direct
_atom_sites_solution_secondary difmap
_audit_creation_method SHELXL-97
_cell_angle_alpha 90.00
_cell_angle_beta 100.266(6)
_cell_angle_gamma 90.00
_cell_formula_units_Z 4
_cell_length_a 10.942(3)
_cell_length_b 9.892(3)
_cell_length_c 28.897(9)
_cell_measurement_reflns_used 6868
_cell_measurement_temperature 293(2)
_cell_measurement_theta_max 32.527
_cell_measurement_theta_min 2.801
_cell_volume 3077.7(16)
_computing_cell_refinement 'Bruker SMART'
_computing_data_collection 'Bruker SMART'
_computing_data_reduction 'Bruker SAINT'
_computing_molecular_graphics 'Bruker SHELXTL'
_computing_publication_material 'Bruker SHELXTL'
_computing_structure_refinement 'SHELXL-97 (Sheldrick, 1997)'
_computing_structure_solution 'SHELXS-97 (Sheldrick, 1990)'
_diffrn_ambient_temperature 273(2)
_diffrn_measured_fraction_theta_full 0.992
_diffrn_measured_fraction_theta_max 0.992
_diffrn_measurement_device_type 'Bruker SMART APEX CCD area detector'
_diffrn_measurement_method 'phi and omega scans'
_diffrn_radiation_monochromator graphite
_diffrn_radiation_source 'fine-focus sealed tube'
_diffrn_radiation_type MoK\a
_diffrn_radiation_wavelength 0.71073
_diffrn_reflns_av_R_equivalents 0.0410
_diffrn_reflns_av_sigmaI/netI 0.0460
_diffrn_reflns_limit_h_max 16
_diffrn_reflns_limit_h_min -16
_diffrn_reflns_limit_k_max 14
_diffrn_reflns_limit_k_min -14
_diffrn_reflns_limit_l_max 43
_diffrn_reflns_limit_l_min -43
_diffrn_reflns_number 40053
_diffrn_reflns_theta_full 32.56
_diffrn_reflns_theta_max 32.56
_diffrn_reflns_theta_min 2.14
_exptl_absorpt_coefficient_mu 3.946
_exptl_absorpt_correction_T_max 0.801926
_exptl_absorpt_correction_T_min 0.508729
_exptl_absorpt_correction_type empirical
_exptl_absorpt_process_details 'Bruker SADABS'
_exptl_crystal_colour orange
_exptl_crystal_density_diffrn 1.805
_exptl_crystal_density_meas 0
_exptl_crystal_density_method 'not measured'
_exptl_crystal_description needle
_exptl_crystal_F_000 1656
_exptl_crystal_size_max 0.34
_exptl_crystal_size_mid 0.14
_exptl_crystal_size_min 0.12
_refine_diff_density_max 1.802
_refine_diff_density_min -0.704
_refine_diff_density_rms 0.119
_refine_ls_extinction_coef none
_refine_ls_extinction_method none
_refine_ls_goodness_of_fit_ref 0.912
_refine_ls_hydrogen_treatment mixed
_refine_ls_matrix_type full
_refine_ls_number_parameters 529
_refine_ls_number_reflns 11101
_refine_ls_number_restraints 0
_refine_ls_restrained_S_all 0.912
_refine_ls_R_factor_all 0.0421
_refine_ls_R_factor_gt 0.0307
_refine_ls_shift/su_max 0.002
_refine_ls_shift/su_mean 0.000
_refine_ls_structure_factor_coef Fsqd
_refine_ls_weighting_details 'calc w=1/[\s^2^(Fo^2^)+(0.0337P)^2^+0.0000P] where P=(Fo^2^+2Fc^2^)/3'
_refine_ls_weighting_scheme calc
_refine_ls_wR_factor_gt 0.0667
_refine_ls_wR_factor_ref 0.0695
_reflns_number_gt 8579
_reflns_number_total 11101
_reflns_threshold_expression >2sigma(I)
_cod_data_source_file om801068u_si_003.cif
_cod_data_source_block C22H33BF3N8O7PSW
_cod_depositor_comments
;
The following automatic conversions were performed:

'_symmetry_cell_setting' value 'Monoclinic' changed to 'monoclinic'
according to the built-in table from CIF Core dictionary named
'cif_core.dic' version 2.4.1 from 2010-06-29.

Automatic conversion script
Id: cif_fix_values 1673 2011-04-08 12:14:43Z adriana 
;
_cod_original_cell_volume 3077.9(17)
_cod_original_sg_symbol_H-M P2(1)/n
_cod_database_code 4063498

loop_
_symmetry_equiv_pos_as_xyz
'x, y, z'
'-x+1/2, y+1/2, -z+1/2'
'-x, -y, -z'
'x-1/2, -y-1/2, z-1/2'

loop_
_atom_site_label
_atom_site_type_symbol
_atom_site_fract_x
_atom_site_fract_y
_atom_site_fract_z
_atom_site_U_iso_or_equiv
_atom_site_adp_type
_atom_site_occupancy
_atom_site_symmetry_multiplicity
_atom_site_calc_flag
_atom_site_refinement_flags
_atom_site_disorder_assembly
_atom_site_disorder_group
C23 C -0.0115(5) 0.7507(7) 0.02907(18) 0.0809(14) Uani 1 1 d . . .
W W 0.576059(9) 0.193877(10) 0.159892(4) 0.02370(3) Uani 1 1 d . . .
P1 P 0.37009(7) 0.29917(8) 0.12180(3) 0.03270(16) Uani 1 1 d . . .
S1 S 0.12883(9) 0.77121(11) 0.07217(3) 0.0515(2) Uani 1 1 d . . .
N8 N 0.5979(2) 0.3226(2) 0.20288(8) 0.0287(5) Uani 1 1 d . . .
O2 O 0.4512(2) -0.0025(2) 0.29662(7) 0.0377(5) Uani 1 1 d . . .
N6 N 0.6332(2) 0.3263(2) 0.10792(8) 0.0301(5) Uani 1 1 d . . .
O3 O 0.27130(19) 0.1388(2) 0.23918(8) 0.0405(5) Uani 1 1 d . . .
O1 O 0.8124(2) 0.1999(2) 0.29853(9) 0.0466(6) Uani 1 1 d . . .
N1 N 0.6122(2) 0.1360(2) 0.27841(8) 0.0274(5) Uani 1 1 d . . .
N5 N 0.6149(2) 0.0313(2) 0.07024(8) 0.0328(5) Uani 1 1 d . . .
N4 N 0.5384(2) 0.0397(2) 0.10265(8) 0.0330(5) Uani 1 1 d . . .
N2 N 0.7727(2) 0.1385(2) 0.16046(8) 0.0285(5) Uani 1 1 d . . .
N3 N 0.8116(2) 0.1111(2) 0.11873(8) 0.0308(5) Uani 1 1 d . . .
C7 C 0.7088(3) 0.2016(3) 0.30789(10) 0.0317(6) Uani 1 1 d . . .
C6 C 0.6403(3) 0.0587(3) 0.24183(10) 0.0297(6) Uani 1 1 d . . .
C4 C 0.4358(3) 0.0860(3) 0.19748(10) 0.0277(5) Uani 1 1 d . . .
B1 B 0.7248(3) 0.1286(4) 0.07135(12) 0.0346(7) Uani 1 1 d . . .
C2 C 0.4818(3) 0.1288(3) 0.28504(10) 0.0287(6) Uani 1 1 d . . .
C5 C 0.5479(3) 0.0123(3) 0.20668(10) 0.0295(6) Uani 1 1 d . . .
C3 C 0.3976(3) 0.1665(3) 0.23800(10) 0.0282(6) Uani 1 1 d . . .
C11 C 0.9339(3) 0.0839(3) 0.12757(12) 0.0361(7) Uani 1 1 d . . .
C12 C 0.9762(3) 0.0936(3) 0.17466(12) 0.0376(7) Uani 1 1 d . . .
C19 C 0.6343(3) 0.4615(3) 0.10417(12) 0.0372(7) Uani 1 1 d . . .
C14 C 0.5832(3) -0.0776(4) 0.04309(11) 0.0429(8) Uani 1 1 d . . .
C13 C 0.8736(3) 0.1293(3) 0.19390(11) 0.0328(6) Uani 1 1 d . . .
C22 C 0.2265(3) 0.2081(5) 0.12003(17) 0.0527(10) Uani 1 1 d . . .
C16 C 0.4594(3) -0.0649(3) 0.09393(12) 0.0406(7) Uani 1 1 d . . .
C20 C 0.3599(4) 0.3385(6) 0.06000(14) 0.0582(12) Uani 1 1 d . . .
C15 C 0.4859(4) -0.1406(4) 0.05682(13) 0.0474(8) Uani 1 1 d . . .
N7 N 0.6786(2) 0.2769(2) 0.07038(9) 0.0332(5) Uani 1 1 d . . .
C10 C 0.2184(4) 0.2318(5) 0.26803(15) 0.0535(10) Uani 1 1 d . . .
C18 C 0.6796(4) 0.4986(4) 0.06458(12) 0.0463(8) Uani 1 1 d . . .
C21 C 0.3398(5) 0.4586(4) 0.14853(17) 0.0538(10) Uani 1 1 d . . .
C17 C 0.7076(3) 0.3812(4) 0.04439(11) 0.0426(8) Uani 1 1 d . . .
O4 O 0.6021(2) 0.4089(2) 0.23294(8) 0.0449(6) Uani 1 1 d . . .
C8 C 0.6815(4) 0.2724(4) 0.35023(14) 0.0431(8) Uani 1 1 d . . .
C9 C 0.5170(4) -0.0460(4) 0.34120(15) 0.0540(10) Uani 1 1 d . . .
O5 O -0.1024(3) 0.8226(4) 0.03789(14) 0.1010(13) Uani 1 1 d . . .
O6 O 0.0037(3) 0.7601(5) -0.01329(10) 0.1015(12) Uani 1 1 d . . .
F2 F 0.0954(4) 0.7455(6) 0.11514(12) 0.1535(16) Uani 1 1 d . . .
F5 F 0.1532(4) 0.9115(4) 0.06478(19) 0.1677(19) Uani 1 1 d . . .
O7 O -0.0517(4) 0.6208(5) 0.03261(17) 0.1318(17) Uani 1 1 d . . .
F1 F 0.2176(3) 0.6883(3) 0.05742(12) 0.1025(11) Uani 1 1 d . . .
H1B H 0.780(2) 0.112(3) 0.0428(9) 0.021(7) Uiso 1 1 d . . .
H2 H 0.472(3) 0.193(2) 0.3086(10) 0.015(7) Uiso 1 1 d . . .
H3 H 0.408(3) 0.267(3) 0.2350(11) 0.034(8) Uiso 1 1 d . . .
H6 H 0.721(3) 0.031(3) 0.2441(10) 0.031(8) Uiso 1 1 d . . .
H17 H 0.757(2) 0.339(3) 0.0197(9) 0.015(6) Uiso 1 1 d . . .
H22C H 0.168(4) 0.259(4) 0.1057(14) 0.052(11) Uiso 1 1 d . . .
H4 H 0.374(3) 0.049(3) 0.1793(11) 0.035(9) Uiso 1 1 d . . .
H5 H 0.561(3) -0.064(3) 0.1880(10) 0.025(7) Uiso 1 1 d . . .
H16 H 0.405(3) -0.087(3) 0.1141(11) 0.039(9) Uiso 1 1 d . . .
H22A H 0.234(3) 0.116(4) 0.1055(12) 0.045(10) Uiso 1 1 d . . .
H9C H 0.476(4) -0.131(5) 0.3442(14) 0.077(13) Uiso 1 1 d . . .
H13 H 0.867(3) 0.149(3) 0.2231(11) 0.027(8) Uiso 1 1 d . . .
H11 H 0.965(3) 0.067(3) 0.1031(12) 0.044(10) Uiso 1 1 d . . .
H8B H 0.747(4) 0.312(3) 0.3658(14) 0.052(11) Uiso 1 1 d . . .
H14 H 0.627(3) -0.094(3) 0.0201(11) 0.036(9) Uiso 1 1 d . . .
H22B H 0.207(4) 0.195(3) 0.1525(14) 0.053(11) Uiso 1 1 d . . .
H15 H 0.437(4) -0.215(3) 0.0453(13) 0.050(11) Uiso 1 1 d . . .
H21B H 0.276(4) 0.498(5) 0.1287(16) 0.082(15) Uiso 1 1 d . . .
H21A H 0.404(5) 0.509(5) 0.1468(17) 0.094(19) Uiso 1 1 d . . .
H12 H 1.056(3) 0.079(3) 0.1886(12) 0.043(9) Uiso 1 1 d . . .
H20C H 0.283(5) 0.360(5) 0.0458(16) 0.086(15) Uiso 1 1 d . . .
H19 H 0.615(3) 0.514(3) 0.1252(10) 0.030(8) Uiso 1 1 d . . .
H18 H 0.686(4) 0.585(4) 0.0569(13) 0.062(12) Uiso 1 1 d . . .
H10A H 0.120(5) 0.209(4) 0.2609(17) 0.094(16) Uiso 1 1 d . . .
H10B H 0.271(4) 0.229(4) 0.2993(14) 0.055(11) Uiso 1 1 d . . .
H9B H 0.609(4) -0.063(4) 0.3427(15) 0.077(14) Uiso 1 1 d . . .
H8A H 0.639(5) 0.335(5) 0.3409(16) 0.077(16) Uiso 1 1 d . . .
H20A H 0.377(5) 0.257(5) 0.0483(18) 0.091(18) Uiso 1 1 d . . .
H8C H 0.656(5) 0.221(5) 0.3680(18) 0.081(17) Uiso 1 1 d . . .
H9A H 0.492(5) 0.016(5) 0.3630(18) 0.104(18) Uiso 1 1 d . . .
H20B H 0.422(5) 0.400(5) 0.0545(16) 0.090(17) Uiso 1 1 d . . .
H10C H 0.206(4) 0.324(4) 0.2539(16) 0.074(15) Uiso 1 1 d . . .
H21C H 0.297(4) 0.445(4) 0.1751(16) 0.081(15) Uiso 1 1 d . . .

loop_
_atom_site_aniso_label
_atom_site_aniso_U_11
_atom_site_aniso_U_22
_atom_site_aniso_U_33
_atom_site_aniso_U_23
_atom_site_aniso_U_13
_atom_site_aniso_U_12
C23 0.052(3) 0.125(4) 0.064(3) -0.002(3) 0.006(2) -0.001(3)
W 0.02114(5) 0.02628(6) 0.02419(5) -0.00218(4) 0.00541(4) -0.00083(4)
P1 0.0265(4) 0.0412(4) 0.0298(4) -0.0001(3) 0.0034(3) 0.0038(3)
S1 0.0403(5) 0.0709(7) 0.0447(5) -0.0053(4) 0.0116(4) 0.0013(4)
N8 0.0266(12) 0.0311(12) 0.0281(11) 0.0013(9) 0.0042(9) -0.0038(9)
O2 0.0391(12) 0.0349(11) 0.0403(12) 0.0051(9) 0.0104(10) -0.0078(9)
N6 0.0295(12) 0.0340(13) 0.0279(12) 0.0028(9) 0.0080(10) 0.0004(10)
O3 0.0259(11) 0.0563(13) 0.0414(12) -0.0076(11) 0.0116(9) -0.0028(10)
O1 0.0299(12) 0.0619(15) 0.0476(14) -0.0107(11) 0.0057(10) -0.0097(11)
N1 0.0249(11) 0.0289(11) 0.0290(11) -0.0013(9) 0.0064(9) -0.0023(9)
N5 0.0340(13) 0.0378(13) 0.0273(12) -0.0068(10) 0.0077(10) 0.0017(11)
N4 0.0303(13) 0.0365(13) 0.0329(13) -0.0087(10) 0.0076(10) -0.0025(10)
N2 0.0231(11) 0.0356(12) 0.0278(12) 0.0003(10) 0.0070(9) 0.0003(9)
N3 0.0267(12) 0.0365(13) 0.0311(12) -0.0009(10) 0.0104(10) 0.0002(10)
C7 0.0330(15) 0.0308(14) 0.0302(14) 0.0019(11) 0.0027(11) -0.0020(12)
C6 0.0268(14) 0.0281(14) 0.0355(15) 0.0034(11) 0.0093(12) 0.0023(11)
C4 0.0227(13) 0.0321(14) 0.0289(13) -0.0039(11) 0.0066(11) -0.0067(11)
B1 0.0352(18) 0.0412(19) 0.0292(16) -0.0037(14) 0.0110(14) 0.0020(15)
C2 0.0276(14) 0.0295(14) 0.0303(14) -0.0012(11) 0.0083(11) -0.0011(11)
C5 0.0338(15) 0.0253(13) 0.0319(14) -0.0014(11) 0.0128(12) -0.0015(11)
C3 0.0228(13) 0.0332(15) 0.0298(14) -0.0021(11) 0.0079(11) -0.0023(10)
C11 0.0269(14) 0.0389(16) 0.0459(18) -0.0015(14) 0.0160(13) -0.0022(12)
C12 0.0227(14) 0.0433(17) 0.0461(18) 0.0039(14) 0.0042(13) -0.0017(13)
C19 0.0422(18) 0.0326(16) 0.0376(17) -0.0023(13) 0.0090(14) -0.0038(13)
C14 0.048(2) 0.0465(19) 0.0339(16) -0.0151(14) 0.0071(14) 0.0029(16)
C13 0.0271(14) 0.0392(16) 0.0323(15) 0.0019(13) 0.0061(12) -0.0052(12)
C22 0.0257(16) 0.067(3) 0.062(3) 0.007(2) -0.0015(16) 0.0007(17)
C16 0.0350(17) 0.0441(18) 0.0425(18) -0.0111(14) 0.0066(14) -0.0097(14)
C20 0.045(2) 0.092(4) 0.0341(19) 0.011(2) -0.0013(17) 0.004(2)
C15 0.050(2) 0.0459(19) 0.045(2) -0.0176(16) 0.0051(16) -0.0095(17)
N7 0.0349(14) 0.0374(14) 0.0289(12) 0.0024(10) 0.0098(10) -0.0002(10)
C10 0.0334(19) 0.083(3) 0.047(2) -0.009(2) 0.0158(17) 0.0111(19)
C18 0.060(2) 0.0369(18) 0.0442(19) 0.0095(15) 0.0138(17) -0.0083(16)
C21 0.053(2) 0.048(2) 0.058(3) 0.0003(19) 0.005(2) 0.021(2)
C17 0.049(2) 0.0461(19) 0.0356(17) 0.0077(14) 0.0147(15) -0.0014(15)
O4 0.0527(14) 0.0384(12) 0.0441(13) -0.0190(10) 0.0101(11) -0.0122(11)
C8 0.047(2) 0.043(2) 0.0377(19) -0.0095(16) 0.0021(16) -0.0029(17)
C9 0.058(3) 0.046(2) 0.058(2) 0.0215(19) 0.010(2) -0.0011(19)
O5 0.0392(17) 0.165(4) 0.094(3) -0.016(2) 0.0000(17) 0.035(2)
O6 0.067(2) 0.204(4) 0.0295(15) 0.006(2) -0.0028(14) -0.001(2)
F2 0.098(3) 0.305(5) 0.062(2) 0.028(3) 0.0279(19) 0.035(3)
F5 0.134(4) 0.092(3) 0.270(6) -0.022(3) 0.016(4) -0.027(2)
O7 0.115(4) 0.126(3) 0.147(4) -0.029(3) 0.000(3) -0.074(3)
F1 0.089(2) 0.136(3) 0.086(2) -0.0022(18) 0.0237(18) 0.0368(18)

loop_
_atom_type_symbol
_atom_type_description
_atom_type_scat_dispersion_real
_atom_type_scat_dispersion_imag
_atom_type_scat_source
C C 0.0033 0.0016 'International Tables Vol C Tables 4.2.6.8 and 6.1.1.4'
H H 0.0000 0.0000 'International Tables Vol C Tables 4.2.6.8 and 6.1.1.4'
B B 0.0013 0.0007 'International Tables Vol C Tables 4.2.6.8 and 6.1.1.4'
N N 0.0061 0.0033 'International Tables Vol C Tables 4.2.6.8 and 6.1.1.4'
O O 0.0106 0.0060 'International Tables Vol C Tables 4.2.6.8 and 6.1.1.4'
F F 0.0171 0.0103 'International Tables Vol C Tables 4.2.6.8 and 6.1.1.4'
P P 0.1023 0.0942 'International Tables Vol C Tables 4.2.6.8 and 6.1.1.4'
S S 0.1246 0.1234 'International Tables Vol C Tables 4.2.6.8 and 6.1.1.4'
W W -0.8490 6.8722 'International Tables Vol C Tables 4.2.6.8 and 6.1.1.4'

loop_
_geom_angle_atom_site_label_1
_geom_angle_atom_site_label_2
_geom_angle_atom_site_label_3
_geom_angle
_geom_angle_site_symmetry_1
_geom_angle_site_symmetry_3
_geom_angle_publ_flag
O6 C23 O5 113.0(5) . . ?
O6 C23 O7 103.9(5) . . ?
O5 C23 O7 103.6(5) . . ?
O6 C23 S1 114.5(4) . . ?
O5 C23 S1 113.2(4) . . ?
O7 C23 S1 107.4(4) . . ?
N8 W N6 91.84(10) . . ?
N8 W N2 99.42(10) . . ?
N6 W N2 75.81(9) . . ?
N8 W N4 176.09(10) . . ?
N6 W N4 86.41(9) . . ?
N2 W N4 83.55(9) . . ?
N8 W C4 91.17(10) . . ?
N6 W C4 155.34(10) . . ?
N2 W C4 127.69(10) . . ?
N4 W C4 88.97(9) . . ?
N8 W C5 99.51(11) . . ?
N6 W C5 164.59(10) . . ?
N2 W C5 91.96(9) . . ?
N4 W C5 82.86(10) . . ?
C4 W C5 35.74(10) . . ?
N8 W P1 90.42(8) . . ?
N6 W P1 78.22(7) . . ?
N2 W P1 152.45(6) . . ?
N4 W P1 85.81(7) . . ?
C4 W P1 77.29(8) . . ?
C5 W P1 111.85(8) . . ?
C22 P1 C20 100.3(2) . . ?
C22 P1 C21 102.8(2) . . ?
C20 P1 C21 104.4(2) . . ?
C22 P1 W 120.47(15) . . ?
C20 P1 W 114.08(16) . . ?
C21 P1 W 112.73(15) . . ?
F2 S1 F1 118.5(2) . . ?
F2 S1 F5 113.4(3) . . ?
F1 S1 F5 111.4(2) . . ?
F2 S1 C23 105.7(2) . . ?
F1 S1 C23 106.0(2) . . ?
F5 S1 C23 99.4(3) . . ?
O4 N8 W 174.2(2) . . ?
C2 O2 C9 113.2(3) . . ?
C19 N6 N7 106.4(2) . . ?
C19 N6 W 131.8(2) . . ?
N7 N6 W 121.80(17) . . ?
C3 O3 C10 112.8(3) . . ?
C6 N1 C7 118.5(2) . . ?
C6 N1 C2 115.1(2) . . ?
C7 N1 C2 126.1(2) . . ?
C14 N5 N4 108.9(3) . . ?
C14 N5 B1 129.5(3) . . ?
N4 N5 B1 121.4(2) . . ?
C16 N4 N5 106.1(2) . . ?
C16 N4 W 133.9(2) . . ?
N5 N4 W 119.64(18) . . ?
C13 N2 N3 106.1(2) . . ?
C13 N2 W 134.3(2) . . ?
N3 N2 W 119.55(17) . . ?
C11 N3 N2 109.0(2) . . ?
C11 N3 B1 129.1(3) . . ?
N2 N3 B1 121.5(2) . . ?
O1 C7 N1 119.7(3) . . ?
O1 C7 C8 121.6(3) . . ?
N1 C7 C8 118.8(3) . . ?
C5 C6 N1 120.9(3) . . ?
C5 C4 C3 118.1(2) . . ?
C5 C4 W 72.38(16) . . ?
C3 C4 W 114.57(18) . . ?
N3 B1 N5 107.8(3) . . ?
N3 B1 N7 105.7(2) . . ?
N5 B1 N7 109.9(3) . . ?
O2 C2 N1 110.8(2) . . ?
O2 C2 C3 107.7(2) . . ?
N1 C2 C3 108.2(2) . . ?
C6 C5 C4 117.8(3) . . ?
C6 C5 W 90.88(18) . . ?
C4 C5 W 71.88(16) . . ?
O3 C3 C4 108.5(2) . . ?
O3 C3 C2 111.3(2) . . ?
C4 C3 C2 110.2(2) . . ?
N3 C11 C12 109.0(3) . . ?
C11 C12 C13 105.3(3) . . ?
N6 C19 C18 110.0(3) . . ?
N5 C14 C15 109.5(3) . . ?
N2 C13 C12 110.6(3) . . ?
N4 C16 C15 110.2(3) . . ?
C14 C15 C16 105.3(3) . . ?
C17 N7 N6 109.0(2) . . ?
C17 N7 B1 128.8(3) . . ?
N6 N7 B1 119.3(2) . . ?
C17 C18 C19 105.8(3) . . ?
N7 C17 C18 108.8(3) . . ?

loop_
_geom_bond_atom_site_label_1
_geom_bond_atom_site_label_2
_geom_bond_distance
_geom_bond_site_symmetry_2
_geom_bond_publ_flag
C23 O6 1.268(5) . ?
C23 O5 1.285(6) . ?
C23 O7 1.368(7) . ?
C23 S1 1.808(5) . ?
W N8 1.765(2) . ?
W N6 2.167(2) . ?
W N2 2.218(2) . ?
W N4 2.234(2) . ?
W C4 2.295(3) . ?
W C5 2.302(3) . ?
W P1 2.5480(10) . ?
P1 C22 1.804(4) . ?
P1 C20 1.811(4) . ?
P1 C21 1.813(4) . ?
S1 F2 1.379(3) . ?
S1 F1 1.395(3) . ?
S1 F5 1.436(4) . ?
N8 O4 1.213(3) . ?
O2 C2 1.397(3) . ?
O2 C9 1.426(4) . ?
N6 C19 1.343(4) . ?
N6 N7 1.362(3) . ?
O3 C3 1.415(3) . ?
O3 C10 1.431(4) . ?
O1 C7 1.212(4) . ?
N1 C6 1.383(4) . ?
N1 C7 1.394(4) . ?
N1 C2 1.475(3) . ?
N5 C14 1.342(4) . ?
N5 N4 1.366(3) . ?
N5 B1 1.536(4) . ?
N4 C16 1.343(4) . ?
N2 C13 1.334(4) . ?
N2 N3 1.375(3) . ?
N3 C11 1.345(4) . ?
N3 B1 1.530(4) . ?
C7 C8 1.485(5) . ?
C6 C5 1.378(4) . ?
C4 C5 1.411(4) . ?
C4 C3 1.535(4) . ?
B1 N7 1.550(4) . ?
C2 C3 1.546(4) . ?
C11 C12 1.360(5) . ?
C12 C13 1.384(4) . ?
C19 C18 1.375(5) . ?
C14 C15 1.352(5) . ?
C16 C15 1.380(5) . ?
N7 C17 1.347(4) . ?
C18 C17 1.358(5) . ?
